data_4308450
loop_
_publ_author_name
'Alan F. Heyduk'
'Karen J. Blackmore'
'Nicole A. Ketterer'
'Joseph W. Ziller'

_publ_section_title
;
Azide Addition To Give a Tetra-azazirconacycle Complex
;
_journal_name_full 'Inorganic Chemistry'
_journal_page_first 468
_journal_page_last 470
_journal_paper_doi 10.1021/ic048560c
_journal_volume 44
_journal_year 2005
_chemical_formula_sum 'C28 H55 N5 Si4 Zr'
_chemical_formula_weight 665.35
_chemical_name_systematic
; 
 ? 
;
_space_group_IT_number 14
_symmetry_cell_setting monoclinic
_symmetry_space_group_name_Hall '-P 2yn'
_symmetry_space_group_name_H-M 'P 1 21/n 1'
_atom_sites_solution_hydrogens mixed
_atom_sites_solution_primary direct
_atom_sites_solution_secondary difmap
_audit_creation_method SHELXTL
_cell_angle_alpha 90.00
_cell_angle_beta 95.8120(10)
_cell_angle_gamma 90.00
_cell_formula_units_Z 4
_cell_length_a 11.8325(9)
_cell_length_b 22.8851(18)
_cell_length_c 13.4664(11)
_cell_measurement_temperature 163(2)
_cell_volume 3627.8(5)
_computing_cell_refinement 'Bruker SMART/SAINT'
_computing_data_collection 'Bruker SMART'
_computing_data_reduction 'Bruker SAINT'
_computing_molecular_graphics 'Bruker SHELXTL'
_computing_publication_material 'Bruker SHELXTL'
_computing_structure_refinement 'Bruker SHELXTL'
_computing_structure_solution 'Bruker SHELXTL'
_diffrn_ambient_temperature 163(2)
_diffrn_measured_fraction_theta_full 0.991
_diffrn_measured_fraction_theta_max 0.991
_diffrn_measurement_device_type 'CCD area detector'
_diffrn_measurement_method 'omega scans'
_diffrn_radiation_monochromator graphite
_diffrn_radiation_source 'sealed tube'
_diffrn_radiation_type MoK\a
_diffrn_radiation_wavelength 0.71073
_diffrn_reflns_av_R_equivalents 0.0305
_diffrn_reflns_av_sigmaI/netI 0.0228
_diffrn_reflns_limit_h_max 15
_diffrn_reflns_limit_h_min -14
_diffrn_reflns_limit_k_max 29
_diffrn_reflns_limit_k_min -29
_diffrn_reflns_limit_l_max 17
_diffrn_reflns_limit_l_min -17
_diffrn_reflns_number 36038
_diffrn_reflns_theta_full 27.10
_diffrn_reflns_theta_max 27.10
_diffrn_reflns_theta_min 1.78
_diffrn_standards_decay_% '< 1.0'
_diffrn_standards_interval_count 'initial 50 frames recollected'
_diffrn_standards_number '50 frames'
_exptl_absorpt_coefficient_mu 0.459
_exptl_absorpt_correction_T_max 0.9178
_exptl_absorpt_correction_T_min 0.8822
_exptl_absorpt_correction_type multi-scan
_exptl_absorpt_process_details 'Bruker SADABS'
_exptl_crystal_colour pale
_exptl_crystal_density_diffrn 1.218
_exptl_crystal_density_meas ?
_exptl_crystal_density_method 'not measured'
_exptl_crystal_description mutli-faceted-poylhedra
_exptl_crystal_F_000 1416
_exptl_crystal_size_max 0.28
_exptl_crystal_size_mid 0.24
_exptl_crystal_size_min 0.19
_refine_diff_density_max 0.838
_refine_diff_density_min -0.355
_refine_diff_density_rms 0.059
_refine_ls_extinction_method none
_refine_ls_goodness_of_fit_ref 1.096
_refine_ls_hydrogen_treatment mixed
_refine_ls_matrix_type full
_refine_ls_number_parameters 539
_refine_ls_number_reflns 7926
_refine_ls_number_restraints 0
_refine_ls_restrained_S_all 1.096
_refine_ls_R_factor_all 0.0387
_refine_ls_R_factor_gt 0.0283
_refine_ls_shift/su_max 0.001
_refine_ls_shift/su_mean 0.000
_refine_ls_structure_factor_coef Fsqd
_refine_ls_weighting_details 'calc w=1/[\s^2^(Fo^2^)+(0.0310P)^2^+2.9477P] where P=(Fo^2^+2Fc^2^)/3'
_refine_ls_weighting_scheme calc
_refine_ls_wR_factor_gt 0.0689
_refine_ls_wR_factor_ref 0.0765
_reflns_number_gt 6745
_reflns_number_total 7926
_reflns_threshold_expression >2sigma(I)
_cod_data_source_file ic048560csi20041014_020011_2.cif
_cod_data_source_block afh4
_cod_depositor_comments
;
The following automatic conversions were performed:
'_symmetry_cell_setting' value 'Monoclinic' changed to 'monoclinic'
according to '/home/saulius/struct/CIF-dictionaries/cif_core.dic'
dictionary named 'cif_core.dic' version 2.4.1 from 2010-06-29.

Automatic conversion script
Id: cif_fix_enum 1527 2010-12-29 10:47:43Z saulius 

The following automatic conversions were performed:

'_exptl_crystal_density_meas' value 'n/a' was changed to '?' - the
value is perceived as not measured.

Automatic conversion script
Id: cif_fix_values 3008 2015-01-20 13:52:24Z robertas 

The following automatic conversions were performed:

'_atom_sites_solution_hydrogens' value 'difmap & geom' was changed to
'mixed'.

Automatic conversion script
Id: cif_fix_values 6452 2018-10-05 10:23:21Z andrius 
;
_cod_database_code 4308450

loop_
_symmetry_equiv_pos_as_xyz
'x, y, z'
'-x+1/2, y+1/2, -z+1/2'
'-x, -y, -z'
'x-1/2, -y-1/2, z-1/2'

loop_
_atom_site_label
_atom_site_type_symbol
_atom_site_fract_x
_atom_site_fract_y
_atom_site_fract_z
_atom_site_U_iso_or_equiv
_atom_site_adp_type
_atom_site_occupancy
_atom_site_symmetry_multiplicity
_atom_site_calc_flag
_atom_site_refinement_flags
_atom_site_disorder_assembly
_atom_site_disorder_group
Zr1 Zr 0.242591(14) 0.118876(7) 0.270322(12) 0.01501(6) Uani 1 1 d . . .
Si1 Si 0.22808(4) -0.03633(2) 0.26479(4) 0.02036(11) Uani 1 1 d . . .
Si2 Si 0.20078(5) 0.15574(3) 0.00410(4) 0.02916(13) Uani 1 1 d . . .
Si3 Si -0.06293(4) 0.12012(2) 0.26032(4) 0.02034(11) Uani 1 1 d . . .
Si4 Si 0.28301(4) 0.10371(2) 0.54535(4) 0.01968(11) Uani 1 1 d . . .
N1 N 0.28578(13) 0.03264(7) 0.24992(11) 0.0182(3) Uani 1 1 d . . .
N2 N 0.26355(14) 0.12413(7) 0.11278(12) 0.0209(3) Uani 1 1 d . . .
N3 N 0.07635(13) 0.14567(7) 0.27596(11) 0.0180(3) Uani 1 1 d . . .
N4 N 0.25180(13) 0.13573(7) 0.42959(11) 0.0187(3) Uani 1 1 d . . .
N5 N 0.39638(16) 0.18708(8) 0.27249(16) 0.0319(4) Uani 1 1 d . . .
C1 C 0.37432(16) 0.04253(8) 0.18752(14) 0.0196(4) Uani 1 1 d . . .
C2 C 0.36169(16) 0.08918(8) 0.11651(14) 0.0206(4) Uani 1 1 d . . .
C3 C 0.45356(19) 0.10014(10) 0.05987(17) 0.0292(4) Uani 1 1 d . . .
C4 C 0.5510(2) 0.06640(10) 0.06973(18) 0.0349(5) Uani 1 1 d . . .
C5 C 0.56255(19) 0.02151(10) 0.13859(19) 0.0347(5) Uani 1 1 d . . .
C6 C 0.47606(18) 0.01019(9) 0.19765(17) 0.0277(4) Uani 1 1 d . . .
C7 C 0.10596(15) 0.19553(8) 0.33673(13) 0.0181(4) Uani 1 1 d . . .
C8 C 0.19424(15) 0.18944(8) 0.41726(13) 0.0183(4) Uani 1 1 d . . .
C9 C 0.22393(19) 0.23947(9) 0.47494(15) 0.0265(4) Uani 1 1 d . . .
C10 C 0.1703(2) 0.29269(9) 0.45634(16) 0.0298(5) Uani 1 1 d . . .
C11 C 0.08700(19) 0.29835(9) 0.37633(16) 0.0271(4) Uani 1 1 d . . .
C12 C 0.05726(17) 0.25088(9) 0.31682(15) 0.0237(4) Uani 1 1 d . . .
C13 C 0.1732(2) -0.06534(12) 0.13968(19) 0.0359(5) Uani 1 1 d . . .
C14 C 0.1135(2) -0.02634(12) 0.3478(2) 0.0332(5) Uani 1 1 d . . .
C15 C 0.3293(2) -0.09153(10) 0.3252(2) 0.0330(5) Uani 1 1 d . . .
C16 C 0.2771(3) 0.22230(15) -0.0384(3) 0.0673(10) Uani 1 1 d . . .
H16A H 0.2841 0.2515 0.0152 0.101 Uiso 1 1 calc R . .
H16B H 0.2339 0.2389 -0.0976 0.101 Uiso 1 1 calc R . .
H16C H 0.3530 0.2111 -0.0547 0.101 Uiso 1 1 calc R . .
C17 C 0.0582(2) 0.18246(14) 0.0265(2) 0.0406(6) Uani 1 1 d . . .
C18 C 0.1897(5) 0.1022(2) -0.0992(2) 0.0757(13) Uani 1 1 d . . .
C19 C -0.16996(19) 0.17578(11) 0.21107(18) 0.0311(5) Uani 1 1 d . . .
C20 C -0.1068(2) 0.09630(12) 0.38339(18) 0.0339(5) Uani 1 1 d . . .
C21 C -0.0687(2) 0.05835(11) 0.16956(19) 0.0337(5) Uani 1 1 d . . .
C22 C 0.1484(2) 0.08795(14) 0.60071(19) 0.0384(6) Uani 1 1 d . . .
C23 C 0.3731(2) 0.14820(11) 0.63982(18) 0.0338(5) Uani 1 1 d . . .
C24 C 0.3596(2) 0.03386(10) 0.52882(19) 0.0334(5) Uani 1 1 d . . .
C25 C 0.3560(2) 0.24885(12) 0.2426(2) 0.0432(6) Uani 1 1 d . . .
C26 C 0.4432(3) 0.28560(13) 0.1986(3) 0.0626(9) Uani 1 1 d . . .
H26A H 0.4112 0.3243 0.1818 0.094 Uiso 1 1 calc R . .
H26B H 0.4652 0.2668 0.1381 0.094 Uiso 1 1 calc R . .
H26C H 0.5102 0.2898 0.2472 0.094 Uiso 1 1 calc R . .
C27 C 0.4847(2) 0.18694(12) 0.3562(2) 0.0429(6) Uani 1 1 d . . .
C28 C 0.5426(2) 0.12907(13) 0.3658(2) 0.0455(6) Uani 1 1 d . . .
H1 H 0.438(3) 0.1816(14) 0.223(2) 0.065(10) Uiso 1 1 d . . .
H3 H 0.448(2) 0.1310(10) 0.0146(18) 0.027(6) Uiso 1 1 d . . .
H4 H 0.610(2) 0.0741(12) 0.030(2) 0.043(7) Uiso 1 1 d . . .
H5 H 0.625(2) -0.0010(12) 0.1454(19) 0.038(7) Uiso 1 1 d . . .
H6 H 0.4830(19) -0.0209(11) 0.2438(17) 0.026(6) Uiso 1 1 d . . .
H9 H 0.281(2) 0.2363(10) 0.5236(18) 0.026(6) Uiso 1 1 d . . .
H10 H 0.190(2) 0.3232(11) 0.4975(18) 0.031(6) Uiso 1 1 d . . .
H11 H 0.050(2) 0.3325(11) 0.3628(18) 0.033(6) Uiso 1 1 d . . .
H12 H 0.0031(19) 0.2560(9) 0.2612(17) 0.021(5) Uiso 1 1 d . . .
H13A H 0.232(3) -0.0702(14) 0.101(2) 0.060(9) Uiso 1 1 d . . .
H13B H 0.121(3) -0.0404(14) 0.108(2) 0.060(9) Uiso 1 1 d . . .
H13C H 0.143(3) -0.1024(16) 0.145(3) 0.068(10) Uiso 1 1 d . . .
H14A H 0.131(4) -0.0395(18) 0.409(3) 0.101(14) Uiso 1 1 d . . .
H14B H 0.098(3) 0.0098(18) 0.360(3) 0.073(11) Uiso 1 1 d . . .
H14C H 0.054(4) -0.0435(17) 0.325(3) 0.088(13) Uiso 1 1 d . . .
H15A H 0.286(3) -0.1246(14) 0.345(2) 0.063(9) Uiso 1 1 d . . .
H15B H 0.370(2) -0.0783(12) 0.384(2) 0.042(7) Uiso 1 1 d . . .
H15C H 0.378(3) -0.1052(13) 0.281(2) 0.054(9) Uiso 1 1 d . . .
H17A H 0.064(3) 0.2088(14) 0.075(2) 0.056(9) Uiso 1 1 d . . .
H17B H 0.021(3) 0.1986(13) -0.029(2) 0.055(8) Uiso 1 1 d . . .
H17C H 0.013(3) 0.1520(15) 0.052(2) 0.066(10) Uiso 1 1 d . . .
H18A H 0.143(2) 0.0708(11) -0.0702(18) 0.025(6) Uiso 1 1 d . . .
H18B H 0.138(4) 0.115(2) -0.157(4) 0.120(17) Uiso 1 1 d . . .
H18C H 0.260(5) 0.089(2) -0.110(4) 0.14(2) Uiso 1 1 d . . .
H19A H -0.149(2) 0.1909(12) 0.152(2) 0.043(7) Uiso 1 1 d . . .
H19B H -0.180(2) 0.2047(13) 0.257(2) 0.049(8) Uiso 1 1 d . . .
H19C H -0.242(3) 0.1571(13) 0.194(2) 0.054(8) Uiso 1 1 d . . .
H20A H -0.179(3) 0.0823(13) 0.375(2) 0.056(9) Uiso 1 1 d . . .
H20B H -0.055(3) 0.0657(14) 0.414(2) 0.055(8) Uiso 1 1 d . . .
H20C H -0.105(3) 0.1282(13) 0.430(2) 0.054(9) Uiso 1 1 d . . .
H21A H 0.000(3) 0.0436(15) 0.160(3) 0.077(11) Uiso 1 1 d . . .
H21B H -0.110(3) 0.0272(17) 0.191(3) 0.085(12) Uiso 1 1 d . . .
H21C H -0.098(3) 0.0688(17) 0.114(3) 0.081(12) Uiso 1 1 d . . .
H22A H 0.114(3) 0.1237(13) 0.610(2) 0.049(8) Uiso 1 1 d . . .
H22B H 0.162(2) 0.0729(13) 0.667(2) 0.052(8) Uiso 1 1 d . . .
H22C H 0.100(2) 0.0599(13) 0.558(2) 0.051(8) Uiso 1 1 d . . .
H23A H 0.438(2) 0.1626(11) 0.6109(19) 0.037(7) Uiso 1 1 d . . .
H23B H 0.333(2) 0.1798(13) 0.666(2) 0.045(8) Uiso 1 1 d . . .
H23C H 0.399(3) 0.1233(12) 0.694(2) 0.049(8) Uiso 1 1 d . . .
H24A H 0.364(3) 0.0115(14) 0.587(3) 0.063(9) Uiso 1 1 d . . .
H24B H 0.326(3) 0.0115(15) 0.480(3) 0.070(10) Uiso 1 1 d . . .
H24C H 0.432(4) 0.0400(17) 0.512(3) 0.094(14) Uiso 1 1 d . . .
H25A H 0.288(2) 0.2479(11) 0.1947(19) 0.033(6) Uiso 1 1 d . . .
H25B H 0.331(2) 0.2689(13) 0.306(2) 0.050(8) Uiso 1 1 d . . .
H27A H 0.441(3) 0.1992(15) 0.422(3) 0.076(10) Uiso 1 1 d . . .
H27B H 0.553(3) 0.2186(14) 0.340(2) 0.069(10) Uiso 1 1 d . . .
H28A H 0.5990(16) 0.1512(9) 0.4186(14) 0.010(4) Uiso 1 1 d . . .
H28B H 0.574(3) 0.1207(14) 0.306(3) 0.065(10) Uiso 1 1 d . . .
H28C H 0.490(3) 0.0961(14) 0.373(2) 0.055(8) Uiso 1 1 d . . .

loop_
_atom_site_aniso_label
_atom_site_aniso_U_11
_atom_site_aniso_U_22
_atom_site_aniso_U_33
_atom_site_aniso_U_23
_atom_site_aniso_U_13
_atom_site_aniso_U_12
Zr1 0.01470(9) 0.01539(9) 0.01526(9) -0.00068(6) 0.00308(6) -0.00026(6)
Si1 0.0202(3) 0.0170(2) 0.0236(3) 0.0004(2) 0.0005(2) -0.00050(19)
Si2 0.0332(3) 0.0362(3) 0.0192(3) 0.0082(2) 0.0085(2) 0.0097(3)
Si3 0.0157(2) 0.0256(3) 0.0194(2) 0.0027(2) 0.00029(19) 0.0005(2)
Si4 0.0189(3) 0.0229(3) 0.0165(2) -0.0005(2) -0.00178(19) 0.0013(2)
N1 0.0195(8) 0.0169(7) 0.0185(7) -0.0001(6) 0.0038(6) 0.0011(6)
N2 0.0237(8) 0.0212(8) 0.0186(8) 0.0013(6) 0.0065(6) 0.0026(6)
N3 0.0170(8) 0.0212(8) 0.0159(7) -0.0002(6) 0.0018(6) 0.0005(6)
N4 0.0195(8) 0.0189(7) 0.0173(7) -0.0017(6) 0.0006(6) 0.0028(6)
N5 0.0252(9) 0.0273(9) 0.0451(11) -0.0108(8) 0.0120(8) -0.0074(7)
C1 0.0191(9) 0.0186(9) 0.0213(9) -0.0036(7) 0.0027(7) -0.0007(7)
C2 0.0221(9) 0.0199(9) 0.0208(9) -0.0037(7) 0.0064(7) -0.0008(7)
C3 0.0325(12) 0.0270(10) 0.0305(11) 0.0007(9) 0.0152(9) -0.0011(9)
C4 0.0304(12) 0.0347(12) 0.0433(13) -0.0053(10) 0.0217(10) -0.0019(9)
C5 0.0218(11) 0.0331(12) 0.0509(14) -0.0064(10) 0.0125(10) 0.0065(9)
C6 0.0251(10) 0.0230(10) 0.0355(11) 0.0015(9) 0.0058(8) 0.0042(8)
C7 0.0174(9) 0.0205(9) 0.0172(8) 0.0003(7) 0.0058(7) 0.0016(7)
C8 0.0192(9) 0.0192(9) 0.0171(8) 0.0000(7) 0.0048(7) 0.0014(7)
C9 0.0314(11) 0.0245(10) 0.0225(10) -0.0042(8) -0.0026(8) 0.0029(8)
C10 0.0416(13) 0.0209(10) 0.0271(10) -0.0064(9) 0.0041(9) 0.0018(9)
C11 0.0328(11) 0.0207(10) 0.0288(10) 0.0019(8) 0.0080(8) 0.0097(8)
C12 0.0228(10) 0.0265(10) 0.0225(9) 0.0036(8) 0.0048(8) 0.0054(8)
C13 0.0380(14) 0.0331(13) 0.0350(12) -0.0106(10) -0.0032(10) -0.0021(11)
C14 0.0310(12) 0.0334(13) 0.0369(13) 0.0064(10) 0.0107(10) -0.0024(10)
C15 0.0308(12) 0.0221(11) 0.0448(14) 0.0053(10) -0.0023(10) 0.0019(9)
C16 0.0505(17) 0.076(2) 0.078(2) 0.0531(19) 0.0190(15) 0.0078(16)
C17 0.0392(14) 0.0537(16) 0.0297(12) 0.0181(12) 0.0078(10) 0.0166(12)
C18 0.109(3) 0.082(3) 0.0317(15) -0.0135(16) -0.0146(18) 0.044(3)
C19 0.0209(11) 0.0375(12) 0.0338(12) 0.0064(10) -0.0016(9) 0.0045(9)
C20 0.0241(11) 0.0465(14) 0.0322(12) 0.0110(11) 0.0078(9) 0.0010(10)
C21 0.0329(13) 0.0327(12) 0.0338(12) -0.0069(10) -0.0051(10) -0.0031(10)
C22 0.0315(13) 0.0565(17) 0.0280(12) 0.0068(11) 0.0068(9) 0.0001(12)
C23 0.0376(13) 0.0321(12) 0.0283(11) -0.0054(10) -0.0130(10) 0.0032(10)
C24 0.0438(14) 0.0255(11) 0.0289(11) 0.0007(9) -0.0067(10) 0.0104(10)
C25 0.0391(14) 0.0375(13) 0.0547(16) -0.0024(12) 0.0128(12) -0.0026(11)
C26 0.061(2) 0.0418(16) 0.088(2) 0.0135(16) 0.0231(17) -0.0086(14)
C27 0.0357(13) 0.0441(14) 0.0489(15) -0.0093(12) 0.0045(11) -0.0095(11)
C28 0.0380(14) 0.0459(16) 0.0535(17) -0.0069(13) 0.0093(12) -0.0031(12)

loop_
_atom_type_symbol
_atom_type_description
_atom_type_scat_dispersion_real
_atom_type_scat_dispersion_imag
_atom_type_scat_source
C C 0.0033 0.0016 'International Tables Vol C Tables 4.2.6.8 and 6.1.1.4'
H H 0.0000 0.0000 'International Tables Vol C Tables 4.2.6.8 and 6.1.1.4'
N N 0.0061 0.0033 'International Tables Vol C Tables 4.2.6.8 and 6.1.1.4'
Si Si 0.0817 0.0704 'International Tables Vol C Tables 4.2.6.8 and 6.1.1.4'
Zr Zr -2.9673 0.5597 'International Tables Vol C Tables 4.2.6.8 and 6.1.1.4'

loop_
_geom_angle_atom_site_label_1
_geom_angle_atom_site_label_2
_geom_angle_atom_site_label_3
_geom_angle
_geom_angle_site_symmetry_1
_geom_angle_site_symmetry_3
_geom_angle_publ_flag
N1 Zr1 N3 122.50(6) . . ?
N1 Zr1 N2 82.42(6) . . ?
N3 Zr1 N2 102.90(6) . . ?
N1 Zr1 N4 108.24(6) . . ?
N3 Zr1 N4 82.18(6) . . ?
N2 Zr1 N4 163.60(6) . . ?
N1 Zr1 N5 115.26(6) . . ?
N3 Zr1 N5 122.03(6) . . ?
N2 Zr1 N5 79.25(7) . . ?
N4 Zr1 N5 84.84(7) . . ?
N1 Zr1 C7 149.36(6) . . ?
N3 Zr1 C7 33.11(6) . . ?
N2 Zr1 C7 115.84(6) . . ?
N4 Zr1 C7 60.79(6) . . ?
N5 Zr1 C7 93.10(6) . . ?
N1 Zr1 C1 32.09(6) . . ?
N3 Zr1 C1 144.05(6) . . ?
N2 Zr1 C1 59.70(6) . . ?
N4 Zr1 C1 123.91(6) . . ?
N5 Zr1 C1 87.50(6) . . ?
C7 Zr1 C1 175.31(6) . . ?
N1 Zr1 C8 138.94(6) . . ?
N3 Zr1 C8 61.06(6) . . ?
N2 Zr1 C8 138.58(6) . . ?
N4 Zr1 C8 31.85(5) . . ?
N5 Zr1 C8 79.38(6) . . ?
C7 Zr1 C8 31.59(5) . . ?
C1 Zr1 C8 152.81(6) . . ?
N1 Zr1 C2 60.20(6) . . ?
N3 Zr1 C2 132.30(6) . . ?
N2 Zr1 C2 31.10(6) . . ?
N4 Zr1 C2 145.33(6) . . ?
N5 Zr1 C2 73.69(6) . . ?
C7 Zr1 C2 145.19(6) . . ?
C1 Zr1 C2 30.91(6) . . ?
C8 Zr1 C2 152.76(6) . . ?
N1 Si1 C14 106.06(10) . . ?
N1 Si1 C13 108.89(10) . . ?
C14 Si1 C13 112.27(13) . . ?
N1 Si1 C15 114.93(10) . . ?
C14 Si1 C15 107.23(12) . . ?
C13 Si1 C15 107.54(12) . . ?
N2 Si2 C17 108.72(10) . . ?
N2 Si2 C18 110.53(13) . . ?
C17 Si2 C18 110.2(2) . . ?
N2 Si2 C16 114.55(12) . . ?
C17 Si2 C16 104.77(14) . . ?
C18 Si2 C16 107.9(2) . . ?
N3 Si3 C21 107.76(10) . . ?
N3 Si3 C20 109.59(10) . . ?
C21 Si3 C20 111.42(13) . . ?
N3 Si3 C19 114.39(10) . . ?
C21 Si3 C19 107.77(12) . . ?
C20 Si3 C19 105.94(11) . . ?
N4 Si4 C22 109.28(10) . . ?
N4 Si4 C24 108.56(10) . . ?
C22 Si4 C24 109.16(13) . . ?
N4 Si4 C23 115.89(10) . . ?
C22 Si4 C23 106.51(13) . . ?
C24 Si4 C23 107.29(11) . . ?
C1 N1 Si1 122.16(12) . . ?
C1 N1 Zr1 97.65(11) . . ?
Si1 N1 Zr1 138.34(9) . . ?
C2 N2 Si2 123.35(13) . . ?
C2 N2 Zr1 96.29(11) . . ?
Si2 N2 Zr1 140.36(9) . . ?
C7 N3 Si3 120.81(12) . . ?
C7 N3 Zr1 94.52(10) . . ?
Si3 N3 Zr1 141.98(9) . . ?
C8 N4 Si4 122.24(12) . . ?
C8 N4 Zr1 93.64(10) . . ?
Si4 N4 Zr1 143.18(9) . . ?
C27 N5 C25 112.6(2) . . ?
C27 N5 Zr1 119.47(16) . . ?
C25 N5 Zr1 112.45(14) . . ?
C6 C1 N1 122.10(17) . . ?
C6 C1 C2 119.17(17) . . ?
N1 C1 C2 118.62(16) . . ?
C6 C1 Zr1 146.73(14) . . ?
N1 C1 Zr1 50.26(8) . . ?
C2 C1 Zr1 76.36(10) . . ?
N2 C2 C3 123.89(18) . . ?
N2 C2 C1 118.56(16) . . ?
C3 C2 C1 117.35(18) . . ?
N2 C2 Zr1 52.62(9) . . ?
C3 C2 Zr1 149.04(14) . . ?
C1 C2 Zr1 72.74(10) . . ?
C4 C3 C2 121.9(2) . . ?
C5 C4 C3 120.3(2) . . ?
C4 C5 C6 119.8(2) . . ?
C5 C6 C1 121.4(2) . . ?
C12 C7 N3 122.61(17) . . ?
C12 C7 C8 119.00(17) . . ?
N3 C7 C8 118.26(16) . . ?
C12 C7 Zr1 142.93(13) . . ?
N3 C7 Zr1 52.37(8) . . ?
C8 C7 Zr1 76.37(10) . . ?
N4 C8 C9 123.69(17) . . ?
N4 C8 C7 118.74(16) . . ?
C9 C8 C7 117.39(17) . . ?
N4 C8 Zr1 54.51(9) . . ?
C9 C8 Zr1 147.50(14) . . ?
C7 C8 Zr1 72.04(10) . . ?
C10 C9 C8 122.10(19) . . ?
C9 C10 C11 119.87(19) . . ?
C12 C11 C10 119.84(19) . . ?
C11 C12 C7 121.67(19) . . ?
C26 C25 N5 114.4(2) . . ?
N5 C27 C28 110.8(2) . . ?

loop_
_geom_bond_atom_site_label_1
_geom_bond_atom_site_label_2
_geom_bond_distance
_geom_bond_site_symmetry_2
_geom_bond_publ_flag
Zr1 N1 2.0640(15) . ?
Zr1 N3 2.0692(15) . ?
Zr1 N2 2.1642(16) . ?
Zr1 N4 2.1710(15) . ?
Zr1 N5 2.3953(18) . ?
Zr1 C7 2.6046(18) . ?
Zr1 C1 2.6604(18) . ?
Zr1 C8 2.6609(18) . ?
Zr1 C2 2.7072(18) . ?
Si1 N1 1.7392(16) . ?
Si1 C14 1.856(2) . ?
Si1 C13 1.865(2) . ?
Si1 C15 1.870(2) . ?
Si2 N2 1.7311(17) . ?
Si2 C17 1.848(3) . ?
Si2 C18 1.849(3) . ?
Si2 C16 1.889(3) . ?
Si3 N3 1.7412(16) . ?
Si3 C21 1.866(2) . ?
Si3 C20 1.867(2) . ?
Si3 C19 1.870(2) . ?
Si4 N4 1.7283(16) . ?
Si4 C22 1.861(2) . ?
Si4 C24 1.862(2) . ?
Si4 C23 1.875(2) . ?
N1 C1 1.426(2) . ?
N2 C2 1.407(2) . ?
N3 C7 1.427(2) . ?
N4 C8 1.407(2) . ?
N5 C27 1.458(3) . ?
N5 C25 1.533(3) . ?
C1 C6 1.408(3) . ?
C1 C2 1.431(3) . ?
C2 C3 1.412(3) . ?
C3 C4 1.382(3) . ?
C4 C5 1.381(4) . ?
C5 C6 1.383(3) . ?
C7 C12 1.406(3) . ?
C7 C8 1.434(3) . ?
C8 C9 1.408(3) . ?
C9 C10 1.384(3) . ?
C10 C11 1.391(3) . ?
C11 C12 1.375(3) . ?
C25 C26 1.498(4) . ?
C27 C28 1.491(4) . ?

loop_
_geom_torsion_atom_site_label_1
_geom_torsion_atom_site_label_2
_geom_torsion_atom_site_label_3
_geom_torsion_atom_site_label_4
_geom_torsion
_geom_torsion_site_symmetry_1
_geom_torsion_site_symmetry_2
_geom_torsion_site_symmetry_3
_geom_torsion_site_symmetry_4
_geom_torsion_publ_flag
C14 Si1 N1 C1 -177.80(16) . . . . ?
C13 Si1 N1 C1 -56.77(18) . . . . ?
C15 Si1 N1 C1 63.93(18) . . . . ?
C14 Si1 N1 Zr1 -17.18(17) . . . . ?
C13 Si1 N1 Zr1 103.84(15) . . . . ?
C15 Si1 N1 Zr1 -135.46(14) . . . . ?
N3 Zr1 N1 C1 142.26(10) . . . . ?
N2 Zr1 N1 C1 41.75(11) . . . . ?
N4 Zr1 N1 C1 -125.45(11) . . . . ?
N5 Zr1 N1 C1 -32.54(13) . . . . ?
C7 Zr1 N1 C1 171.42(11) . . . . ?
C8 Zr1 N1 C1 -135.92(11) . . . . ?
C2 Zr1 N1 C1 18.57(10) . . . . ?
N3 Zr1 N1 Si1 -21.27(16) . . . . ?
N2 Zr1 N1 Si1 -121.78(14) . . . . ?
N4 Zr1 N1 Si1 71.02(14) . . . . ?
N5 Zr1 N1 Si1 163.94(12) . . . . ?
C7 Zr1 N1 Si1 7.9(2) . . . . ?
C1 Zr1 N1 Si1 -163.5(2) . . . . ?
C8 Zr1 N1 Si1 60.55(17) . . . . ?
C2 Zr1 N1 Si1 -144.96(15) . . . . ?
C17 Si2 N2 C2 166.71(18) . . . . ?
C18 Si2 N2 C2 45.6(3) . . . . ?
C16 Si2 N2 C2 -76.5(2) . . . . ?
C17 Si2 N2 Zr1 -14.1(2) . . . . ?
C18 Si2 N2 Zr1 -135.2(2) . . . . ?
C16 Si2 N2 Zr1 102.68(18) . . . . ?
N1 Zr1 N2 C2 -41.40(11) . . . . ?
N3 Zr1 N2 C2 -163.11(11) . . . . ?
N4 Zr1 N2 C2 90.4(2) . . . . ?
N5 Zr1 N2 C2 76.20(12) . . . . ?
C7 Zr1 N2 C2 164.44(10) . . . . ?
C1 Zr1 N2 C2 -17.22(10) . . . . ?
C8 Zr1 N2 C2 136.28(11) . . . . ?
N1 Zr1 N2 Si2 139.29(15) . . . . ?
N3 Zr1 N2 Si2 17.58(16) . . . . ?
N4 Zr1 N2 Si2 -88.9(3) . . . . ?
N5 Zr1 N2 Si2 -103.10(15) . . . . ?
C7 Zr1 N2 Si2 -14.87(17) . . . . ?
C1 Zr1 N2 Si2 163.48(17) . . . . ?
C8 Zr1 N2 Si2 -43.02(19) . . . . ?
C2 Zr1 N2 Si2 -179.3(2) . . . . ?
C21 Si3 N3 C7 176.05(15) . . . . ?
C20 Si3 N3 C7 -62.55(17) . . . . ?
C19 Si3 N3 C7 56.23(17) . . . . ?
C21 Si3 N3 Zr1 -28.19(17) . . . . ?
C20 Si3 N3 Zr1 93.22(16) . . . . ?
C19 Si3 N3 Zr1 -148.00(14) . . . . ?
N1 Zr1 N3 C7 152.96(10) . . . . ?
N2 Zr1 N3 C7 -117.87(10) . . . . ?
N4 Zr1 N3 C7 46.27(10) . . . . ?
N5 Zr1 N3 C7 -32.60(13) . . . . ?
C1 Zr1 N3 C7 -173.41(10) . . . . ?
C8 Zr1 N3 C7 20.94(9) . . . . ?
C2 Zr1 N3 C7 -129.57(10) . . . . ?
N1 Zr1 N3 Si3 -6.33(17) . . . . ?
N2 Zr1 N3 Si3 82.84(14) . . . . ?
N4 Zr1 N3 Si3 -113.01(14) . . . . ?
N5 Zr1 N3 Si3 168.11(13) . . . . ?
C7 Zr1 N3 Si3 -159.3(2) . . . . ?
C1 Zr1 N3 Si3 27.3(2) . . . . ?
C8 Zr1 N3 Si3 -138.35(16) . . . . ?
C2 Zr1 N3 Si3 71.14(16) . . . . ?
C22 Si4 N4 C8 61.31(18) . . . . ?
C24 Si4 N4 C8 -179.73(16) . . . . ?
C23 Si4 N4 C8 -58.98(18) . . . . ?
C22 Si4 N4 Zr1 -104.08(17) . . . . ?
C24 Si4 N4 Zr1 14.88(19) . . . . ?
C23 Si4 N4 Zr1 135.63(15) . . . . ?
N1 Zr1 N4 C8 -166.93(10) . . . . ?
N3 Zr1 N4 C8 -45.21(11) . . . . ?
N2 Zr1 N4 C8 64.2(2) . . . . ?
N5 Zr1 N4 C8 78.15(11) . . . . ?
C7 Zr1 N4 C8 -18.32(10) . . . . ?
C1 Zr1 N4 C8 161.65(10) . . . . ?
C2 Zr1 N4 C8 129.39(12) . . . . ?
N1 Zr1 N4 Si4 0.73(17) . . . . ?
N3 Zr1 N4 Si4 122.45(16) . . . . ?
N2 Zr1 N4 Si4 -128.2(2) . . . . ?
N5 Zr1 N4 Si4 -114.19(15) . . . . ?
C7 Zr1 N4 Si4 149.34(17) . . . . ?
C1 Zr1 N4 Si4 -30.70(18) . . . . ?
C8 Zr1 N4 Si4 167.7(2) . . . . ?
C2 Zr1 N4 Si4 -62.96(19) . . . . ?
N1 Zr1 N5 C27 -69.42(18) . . . . ?
N3 Zr1 N5 C27 115.76(17) . . . . ?
N2 Zr1 N5 C27 -145.65(18) . . . . ?
N4 Zr1 N5 C27 38.33(17) . . . . ?
C7 Zr1 N5 C27 98.62(17) . . . . ?
C1 Zr1 N5 C27 -86.04(17) . . . . ?
C8 Zr1 N5 C27 70.03(17) . . . . ?
C2 Zr1 N5 C27 -114.15(18) . . . . ?
N1 Zr1 N5 C25 155.19(15) . . . . ?
N3 Zr1 N5 C25 -19.63(19) . . . . ?
N2 Zr1 N5 C25 78.95(16) . . . . ?
N4 Zr1 N5 C25 -97.06(16) . . . . ?
C7 Zr1 N5 C25 -36.77(17) . . . . ?
C1 Zr1 N5 C25 138.57(17) . . . . ?
C8 Zr1 N5 C25 -65.36(16) . . . . ?
C2 Zr1 N5 C25 110.46(17) . . . . ?
Si1 N1 C1 C6 -53.2(2) . . . . ?
Zr1 N1 C1 C6 139.64(17) . . . . ?
Si1 N1 C1 C2 130.58(15) . . . . ?
Zr1 N1 C1 C2 -36.56(18) . . . . ?
Si1 N1 C1 Zr1 167.13(16) . . . . ?
N1 Zr1 C1 C6 -89.6(3) . . . . ?
N3 Zr1 C1 C6 -151.1(2) . . . . ?
N2 Zr1 C1 C6 140.3(3) . . . . ?
N4 Zr1 C1 C6 -20.8(3) . . . . ?
N5 Zr1 C1 C6 61.3(3) . . . . ?
C7 Zr1 C1 C6 158.8(6) . . . . ?
C8 Zr1 C1 C6 0.5(3) . . . . ?
C2 Zr1 C1 C6 123.0(3) . . . . ?
N3 Zr1 C1 N1 -61.56(15) . . . . ?
N2 Zr1 C1 N1 -130.14(13) . . . . ?
N4 Zr1 C1 N1 68.78(12) . . . . ?
N5 Zr1 C1 N1 150.87(12) . . . . ?
C7 Zr1 C1 N1 -111.6(7) . . . . ?
C8 Zr1 C1 N1 90.11(16) . . . . ?
C2 Zr1 C1 N1 -147.45(17) . . . . ?
N1 Zr1 C1 C2 147.45(17) . . . . ?
N3 Zr1 C1 C2 85.89(14) . . . . ?
N2 Zr1 C1 C2 17.32(10) . . . . ?
N4 Zr1 C1 C2 -143.77(10) . . . . ?
N5 Zr1 C1 C2 -61.68(11) . . . . ?
C7 Zr1 C1 C2 35.8(7) . . . . ?
C8 Zr1 C1 C2 -122.44(14) . . . . ?
Si2 N2 C2 C3 37.6(3) . . . . ?
Zr1 N2 C2 C3 -141.89(18) . . . . ?
Si2 N2 C2 C1 -147.78(15) . . . . ?
Zr1 N2 C2 C1 32.75(18) . . . . ?
Si2 N2 C2 Zr1 179.47(17) . . . . ?
C6 C1 C2 N2 -174.94(18) . . . . ?
N1 C1 C2 N2 1.4(3) . . . . ?
Zr1 C1 C2 N2 -26.75(15) . . . . ?
C6 C1 C2 C3 0.0(3) . . . . ?
N1 C1 C2 C3 176.35(17) . . . . ?
Zr1 C1 C2 C3 148.24(17) . . . . ?
C6 C1 C2 Zr1 -148.19(18) . . . . ?
N1 C1 C2 Zr1 28.12(14) . . . . ?
N1 Zr1 C2 N2 130.93(13) . . . . ?
N3 Zr1 C2 N2 22.51(14) . . . . ?
N4 Zr1 C2 N2 -150.24(12) . . . . ?
N5 Zr1 C2 N2 -96.23(12) . . . . ?
C7 Zr1 C2 N2 -25.02(16) . . . . ?
C1 Zr1 C2 N2 150.16(17) . . . . ?
C8 Zr1 C2 N2 -87.24(16) . . . . ?
N1 Zr1 C2 C3 -133.9(3) . . . . ?
N3 Zr1 C2 C3 117.7(3) . . . . ?
N2 Zr1 C2 C3 95.2(3) . . . . ?
N4 Zr1 C2 C3 -55.1(3) . . . . ?
N5 Zr1 C2 C3 -1.1(3) . . . . ?
C7 Zr1 C2 C3 70.2(3) . . . . ?
C1 Zr1 C2 C3 -114.7(3) . . . . ?
C8 Zr1 C2 C3 7.9(4) . . . . ?
N1 Zr1 C2 C1 -19.23(10) . . . . ?
N3 Zr1 C2 C1 -127.66(11) . . . . ?
N2 Zr1 C2 C1 -150.16(17) . . . . ?
N4 Zr1 C2 C1 59.59(15) . . . . ?
N5 Zr1 C2 C1 113.60(12) . . . . ?
C7 Zr1 C2 C1 -175.19(11) . . . . ?
C8 Zr1 C2 C1 122.60(14) . . . . ?
N2 C2 C3 C4 176.6(2) . . . . ?
C1 C2 C3 C4 1.9(3) . . . . ?
Zr1 C2 C3 C4 104.2(3) . . . . ?
C2 C3 C4 C5 -2.1(4) . . . . ?
C3 C4 C5 C6 0.2(4) . . . . ?
C4 C5 C6 C1 1.7(4) . . . . ?
N1 C1 C6 C5 -178.0(2) . . . . ?
C2 C1 C6 C5 -1.8(3) . . . . ?
Zr1 C1 C6 C5 -112.8(3) . . . . ?
Si3 N3 C7 C12 -60.0(2) . . . . ?
Zr1 N3 C7 C12 134.66(16) . . . . ?
Si3 N3 C7 C8 124.11(15) . . . . ?
Zr1 N3 C7 C8 -41.20(16) . . . . ?
Si3 N3 C7 Zr1 165.31(15) . . . . ?
N1 Zr1 C7 C12 -145.0(2) . . . . ?
N3 Zr1 C7 C12 -96.2(3) . . . . ?
N2 Zr1 C7 C12 -23.0(2) . . . . ?
N4 Zr1 C7 C12 138.9(2) . . . . ?
N5 Zr1 C7 C12 56.6(2) . . . . ?
C1 Zr1 C7 C12 -40.7(8) . . . . ?
C8 Zr1 C7 C12 120.4(3) . . . . ?
C2 Zr1 C7 C12 -8.9(3) . . . . ?
N1 Zr1 C7 N3 -48.79(16) . . . . ?
N2 Zr1 C7 N3 73.23(11) . . . . ?
N4 Zr1 C7 N3 -124.89(12) . . . . ?
N5 Zr1 C7 N3 152.78(11) . . . . ?
C1 Zr1 C7 N3 55.5(7) . . . . ?
C8 Zr1 C7 N3 -143.35(16) . . . . ?
C2 Zr1 C7 N3 87.28(13) . . . . ?
N1 Zr1 C7 C8 94.55(15) . . . . ?
N3 Zr1 C7 C8 143.35(16) . . . . ?
N2 Zr1 C7 C8 -143.42(10) . . . . ?
N4 Zr1 C7 C8 18.46(10) . . . . ?
N5 Zr1 C7 C8 -63.88(11) . . . . ?
C1 Zr1 C7 C8 -161.2(7) . . . . ?
C2 Zr1 C7 C8 -129.38(12) . . . . ?
Si4 N4 C8 C9 48.4(2) . . . . ?
Zr1 N4 C8 C9 -140.31(17) . . . . ?
Si4 N4 C8 C7 -136.67(15) . . . . ?
Zr1 N4 C8 C7 34.62(17) . . . . ?
Si4 N4 C8 Zr1 -171.29(16) . . . . ?
C12 C7 C8 N4 -172.64(16) . . . . ?
N3 C7 C8 N4 3.4(2) . . . . ?
Zr1 C7 C8 N4 -29.10(14) . . . . ?
C12 C7 C8 C9 2.6(3) . . . . ?
N3 C7 C8 C9 178.62(17) . . . . ?
Zr1 C7 C8 C9 146.16(17) . . . . ?
C12 C7 C8 Zr1 -143.55(17) . . . . ?
N3 C7 C8 Zr1 32.46(13) . . . . ?
N1 Zr1 C8 N4 19.09(15) . . . . ?
N3 Zr1 C8 N4 126.54(12) . . . . ?
N2 Zr1 C8 N4 -157.41(11) . . . . ?
N5 Zr1 C8 N4 -97.38(11) . . . . ?
C7 Zr1 C8 N4 148.42(16) . . . . ?
C1 Zr1 C8 N4 -34.89(18) . . . . ?
C2 Zr1 C8 N4 -106.17(15) . . . . ?
N1 Zr1 C8 C9 117.6(3) . . . . ?
N3 Zr1 C8 C9 -134.9(3) . . . . ?
N2 Zr1 C8 C9 -58.9(3) . . . . ?
N4 Zr1 C8 C9 98.5(3) . . . . ?
N5 Zr1 C8 C9 1.2(3) . . . . ?
C7 Zr1 C8 C9 -113.0(3) . . . . ?
C1 Zr1 C8 C9 63.7(3) . . . . ?
C2 Zr1 C8 C9 -7.6(3) . . . . ?
N1 Zr1 C8 C7 -129.33(11) . . . . ?
N3 Zr1 C8 C7 -21.88(10) . . . . ?
N2 Zr1 C8 C7 54.16(14) . . . . ?
N4 Zr1 C8 C7 -148.42(16) . . . . ?
N5 Zr1 C8 C7 114.20(11) . . . . ?
C1 Zr1 C8 C7 176.69(12) . . . . ?
C2 Zr1 C8 C7 105.41(15) . . . . ?
N4 C8 C9 C10 175.55(19) . . . . ?
C7 C8 C9 C10 0.6(3) . . . . ?
Zr1 C8 C9 C10 100.2(3) . . . . ?
C8 C9 C10 C11 -2.3(3) . . . . ?
C9 C10 C11 C12 0.8(3) . . . . ?
C10 C11 C12 C7 2.5(3) . . . . ?
N3 C7 C12 C11 180.00(18) . . . . ?
C8 C7 C12 C11 -4.2(3) . . . . ?
Zr1 C7 C12 C11 -110.8(2) . . . . ?
C27 N5 C25 C26 67.6(3) . . . . ?
Zr1 N5 C25 C26 -153.9(2) . . . . ?
C25 N5 C27 C28 -165.0(2) . . . . ?
Zr1 N5 C27 C28 59.7(3) . . . . ?
